data_7221675
loop_
_publ_author_name
'Pedrosa, Rafael'
'Adres, Jose M.'
'Guevara-Pulido, James O. Oswaldo'

_publ_section_title
;
 The Organocatalyzed Domino Michael-Aldol Reaction Revisited. Synthesis of
 Enantioenriched 3-Hydroxycyclohexanone Derivatives by Reaction of Enals
 with \a,\a&#x00B4;-Diaryl-substituted Acetone.
;
_journal_name_full 'RSC Adv.'
_journal_paper_doi 10.1039/C5RA11215J
_journal_year 2015
_chemical_absolute_configuration ad
_chemical_formula_sum 'C24 H22 O2'
_chemical_formula_weight 342.42
_chemical_melting_point 153
_chemical_name_common
;
(2R,3R,5R,6R)-3-hydroxy-2,5,6-triphenylcyclohexanone
;
_space_group_IT_number 19
_symmetry_cell_setting orthorhombic
_symmetry_space_group_name_Hall 'P 2ac 2ab'
_symmetry_space_group_name_H-M 'P 21 21 21'
_atom_sites_solution_hydrogens geom
_atom_sites_solution_primary direct
_atom_sites_solution_secondary difmap
_audit_creation_method SHELXL-97
_audit_update_record
;
2014-10-17 deposited with the CCDC.
2015-07-28 downloaded from the CCDC.
;
_cell_angle_alpha 90.00
_cell_angle_beta 90.00
_cell_angle_gamma 90.00
_cell_formula_units_Z 4
_cell_length_a 5.9820(3)
_cell_length_b 12.3210(4)
_cell_length_c 24.7101(9)
_cell_measurement_reflns_used 5457
_cell_measurement_temperature 293(2)
_cell_measurement_theta_max 76.6679
_cell_measurement_theta_min 3.5745
_cell_volume 1821.24(13)
_computing_cell_refinement
;
CrysAlisPro, Agilent Technologies,
Version 1.171.35.11 (release 16-05-2011 CrysAlis171 .NET)
(compiled May 16 2011,17:55:39)
;
_computing_data_collection
;
CrysAlisPro, Agilent Technologies,
Version 1.171.35.11 (release 16-05-2011 CrysAlis171 .NET)
(compiled May 16 2011,17:55:39)
;
_computing_data_reduction
;
CrysAlisPro, Agilent Technologies,
Version 1.171.35.11 (release 16-05-2011 CrysAlis171 .NET)
(compiled May 16 2011,17:55:39)
;
_computing_structure_refinement 'SHELXL-97 (Sheldrick, 1997)'
_computing_structure_solution 'SHELXS-97 (Sheldrick, 1990)'
_diffrn_ambient_temperature 293(2)
_diffrn_detector_area_resol_mean 10.4757
_diffrn_measured_fraction_theta_full 0.995
_diffrn_measured_fraction_theta_max 0.980
_diffrn_measurement_details
;
  1 omega  -48.00    5.00   1.0000    2.0900
omega____ theta____ kappa____ phi______ frames
    -        0.0000   37.0000 -180.0000 53

  2 omega   30.00   88.00   1.0000    2.0900
omega____ theta____ kappa____ phi______ frames
    -        0.0000   37.0000 -180.0000 58

  3 omega  108.00  151.00   1.0000    2.0900
omega____ theta____ kappa____ phi______ frames
    -       61.0000  125.0000  -30.0000 43

  4 omega  -34.00  140.00   1.0000    2.0900
omega____ theta____ kappa____ phi______ frames
    -       61.0000  -15.0000   30.0000 174

  5 omega  118.00  144.00   1.0000    2.0900
omega____ theta____ kappa____ phi______ frames
    -       61.0000  125.0000  -90.0000 26

  6 omega  -88.00  -60.00   1.0000    2.0900
omega____ theta____ kappa____ phi______ frames
    -      -70.5000  163.0000   11.0000 28

  7 omega -117.00  -92.00   1.0000    2.0900
omega____ theta____ kappa____ phi______ frames
    -      -70.5000  163.0000   11.0000 25

  8 omega   90.00  117.00   1.0000    2.0900
omega____ theta____ kappa____ phi______ frames
    -      122.0000 -116.0000  -42.0000 27

  9 omega   35.00   94.00   1.0000    2.0900
omega____ theta____ kappa____ phi______ frames
    -      122.0000  -25.0000 -120.0000 59

 10 omega   33.00   93.00   1.0000    2.0900
omega____ theta____ kappa____ phi______ frames
    -      122.0000  -25.0000  -60.0000 60

 11 omega   39.00   65.00   1.0000    2.0900
omega____ theta____ kappa____ phi______ frames
    -      122.0000 -116.0000  -42.0000 26

 12 omega   48.00   74.00   1.0000    2.0900
omega____ theta____ kappa____ phi______ frames
    -      122.0000  -25.0000  -90.0000 26

 13 omega   94.00  133.00   1.0000    2.0900
omega____ theta____ kappa____ phi______ frames
    -      122.0000  179.0000  -30.0000 39

 14 omega  115.00  141.00   1.0000    2.0900
omega____ theta____ kappa____ phi______ frames
    -      122.0000 -163.0000  -11.0000 26

 15 omega   28.00   93.00   1.0000    2.0900
omega____ theta____ kappa____ phi______ frames
    -      122.0000  -25.0000   90.0000 65

 16 omega  102.00  138.00   1.0000    2.0900
omega____ theta____ kappa____ phi______ frames
    -      122.0000  179.0000    0.0000 36

 17 omega   29.00  105.00   1.0000    2.0900
omega____ theta____ kappa____ phi______ frames
    -      122.0000  -50.0000   90.0000 76

 18 omega  -65.00    1.00   1.0000    2.0900
omega____ theta____ kappa____ phi______ frames
    -        0.0000  121.0000  -51.0000 66

 19 omega  -45.00  104.00   1.0000    2.0900
omega____ theta____ kappa____ phi______ frames
    -        0.0000   77.0000  -90.0000 149

 20 omega -155.00  -15.00   1.0000    2.0900
omega____ theta____ kappa____ phi______ frames
    -      -61.0000  -45.0000  150.0000 140

 21 omega -165.00  -16.00   1.0000    2.0900
omega____ theta____ kappa____ phi______ frames
    -      -61.0000  -77.0000  -90.0000 149

 22 omega   16.00  165.00   1.0000    2.0900
omega____ theta____ kappa____ phi______ frames
    -       61.0000   77.0000   30.0000 149

 23 omega   97.00  154.00   1.0000    2.0900
omega____ theta____ kappa____ phi______ frames
    -       61.0000  121.0000  128.0000 57

 24 omega -165.00  -26.00   1.0000    2.0900
omega____ theta____ kappa____ phi______ frames
    -      -70.5000  -50.0000   90.0000 139

 25 omega  -90.00   10.00   1.0000    2.0900
omega____ theta____ kappa____ phi______ frames
    -      -70.5000  111.0000  -60.0000 100

 26 omega   33.00  178.00   1.0000    2.0900
omega____ theta____ kappa____ phi______ frames
    -      122.0000   25.0000  -90.0000 145

 27 omega  100.00  178.00   1.0000    2.0900
omega____ theta____ kappa____ phi______ frames
    -      122.0000  111.0000   60.0000 78

 28 omega   28.00  105.00   1.0000    2.0900
omega____ theta____ kappa____ phi______ frames
    -      122.0000  -50.0000  -60.0000 77

 29 omega   33.00  178.00   1.0000    2.0900
omega____ theta____ kappa____ phi______ frames
    -      122.0000   25.0000  150.0000 145

 30 omega  100.00  178.00   1.0000    2.0900
omega____ theta____ kappa____ phi______ frames
    -      122.0000  111.0000 -180.0000 78

 31 omega   33.00  178.00   1.0000    2.0900
omega____ theta____ kappa____ phi______ frames
    -      122.0000   25.0000   30.0000 145

;
_diffrn_measurement_device_type 'SuperNova, Dual, Cu at zero, Atlas'
_diffrn_measurement_method '\w scans'
_diffrn_orient_matrix_UB_11 0.0381882000
_diffrn_orient_matrix_UB_12 -0.1235470000
_diffrn_orient_matrix_UB_13 0.0032276000
_diffrn_orient_matrix_UB_21 -0.0239995000
_diffrn_orient_matrix_UB_22 0.0048486000
_diffrn_orient_matrix_UB_23 0.0620164000
_diffrn_orient_matrix_UB_31 -0.2535086000
_diffrn_orient_matrix_UB_32 -0.0189705000
_diffrn_orient_matrix_UB_33 -0.0053320000
_diffrn_radiation_monochromator mirror
_diffrn_radiation_source 'SuperNova (Cu) X-ray Source'
_diffrn_radiation_type CuK\a
_diffrn_radiation_wavelength 1.54184
_diffrn_reflns_av_R_equivalents 0.0471
_diffrn_reflns_av_sigmaI/netI 0.0423
_diffrn_reflns_limit_h_max 5
_diffrn_reflns_limit_h_min -7
_diffrn_reflns_limit_k_max 15
_diffrn_reflns_limit_k_min -15
_diffrn_reflns_limit_l_max 31
_diffrn_reflns_limit_l_min -30
_diffrn_reflns_number 16324
_diffrn_reflns_theta_full 67.00
_diffrn_reflns_theta_max 76.87
_diffrn_reflns_theta_min 3.58
_exptl_absorpt_coefficient_mu 0.611
_exptl_absorpt_correction_T_max 0.967
_exptl_absorpt_correction_T_min 0.808
_exptl_absorpt_correction_type analytical
_exptl_absorpt_process_details
;
CrysAlisPro, Agilent Technologies,
Version 1.171.35.11 (release 16-05-2011 CrysAlis171 .NET)
(compiled May 16 2011,17:55:39)
Analytical numeric absorption correction using a multifaceted crystal
            model based on expressions derived by R.C. Clark & J.S. Reid.
(Clark, R. C. & Reid, J. S. (1995). Acta Cryst. A51, 887-897)
;
_exptl_crystal_colour COLORLESS
_exptl_crystal_density_diffrn 1.249
_exptl_crystal_density_method 'not measured'
_exptl_crystal_description PRISM
_exptl_crystal_F_000 728
_exptl_crystal_size_max 0.4810
_exptl_crystal_size_mid 0.2296
_exptl_crystal_size_min 0.0542
_refine_diff_density_max 0.221
_refine_diff_density_min -0.224
_refine_diff_density_rms 0.056
_refine_ls_abs_structure_details
;
 In order to be able to confirm the absolute structure of the molecule, 
data was collected using Cu radiation. On the basis of 1529 unmerged 
Friedel opposites (95% coverage), the Flack parameter was determined 
to be unreliable (Flack, 1983 & 2000). The absolute structure was 
confirmed using Bayesian statistics on 1519 select Bijvoet pairs (Hooft, 
Straver & Spek, 2008). The Hooft y parameter was determined to be 
-0.24(14). This supports the given absolute configuration.
;
_refine_ls_abs_structure_Flack 0.1(6)
_refine_ls_extinction_coef 0.0080(10)
_refine_ls_extinction_expression Fc^*^=kFc[1+0.001xFc^2^\l^3^/sin(2\q)]^-1/4^
_refine_ls_extinction_method SHELXL
_refine_ls_goodness_of_fit_ref 1.152
_refine_ls_hydrogen_treatment constr
_refine_ls_matrix_type full
_refine_ls_number_parameters 238
_refine_ls_number_reflns 3727
_refine_ls_number_restraints 0
_refine_ls_restrained_S_all 1.152
_refine_ls_R_factor_all 0.1011
_refine_ls_R_factor_gt 0.0592
_refine_ls_shift/su_max 0.000
_refine_ls_shift/su_mean 0.000
_refine_ls_structure_factor_coef Fsqd
_refine_ls_weighting_details 'calc w=1/[\s^2^(Fo^2^)+(0.0979P)^2^+0.4416P] where P=(Fo^2^+2Fc^2^)/3'
_refine_ls_weighting_scheme calc
_refine_ls_wR_factor_gt 0.1509
_refine_ls_wR_factor_ref 0.2158
_reflns_number_gt 2490
_reflns_number_total 3727
_reflns_threshold_expression >2sigma(I)
_cod_data_source_file c5ra11215j2.cif
_cod_data_source_block J381
_cod_original_cell_volume 1821.25(13)
_cod_database_code 7221675
_refine_ls_abs_structure_hooft -0.24(14)

loop_
_symmetry_equiv_pos_as_xyz
'x, y, z'
'-x+1/2, -y, z+1/2'
'-x, y+1/2, -z+1/2'
'x+1/2, -y+1/2, -z'

loop_
_atom_site_label
_atom_site_type_symbol
_atom_site_fract_x
_atom_site_fract_y
_atom_site_fract_z
_atom_site_U_iso_or_equiv
_atom_site_adp_type
_atom_site_occupancy
_atom_site_symmetry_multiplicity
_atom_site_calc_flag
_atom_site_refinement_flags
C1 C 0.8697(8) 0.3540(3) 0.22593(14) 0.0548(10) Uani 1 1 d .
H1 H 0.8653 0.4119 0.1988 0.066 Uiso 1 1 calc R
O1 O 1.0994(5) 0.3358(2) 0.24156(11) 0.0647(8) Uani 1 1 d .
H1A H 1.1619 0.3943 0.2461 0.097 Uiso 1 1 calc R
C2 C 0.7810(7) 0.2488(2) 0.20012(13) 0.0509(9) Uani 1 1 d .
H2 H 0.6350 0.2677 0.1848 0.061 Uiso 1 1 calc R
C3 C 0.7340(7) 0.1608(2) 0.24201(13) 0.0524(9) Uani 1 1 d .
O2 O 0.7887(6) 0.06755(18) 0.23479(10) 0.0706(9) Uani 1 1 d .
C4 C 0.6018(7) 0.1974(2) 0.29162(13) 0.0507(9) Uani 1 1 d .
H4 H 0.4546 0.2209 0.2788 0.061 Uiso 1 1 calc R
C5 C 0.7189(7) 0.2996(2) 0.31702(13) 0.0527(9) Uani 1 1 d .
H5 H 0.8719 0.2786 0.3267 0.063 Uiso 1 1 calc R
C6 C 0.7339(8) 0.3889(2) 0.27448(14) 0.0572(10) Uani 1 1 d .
H6A H 0.5844 0.4083 0.2628 0.069 Uiso 1 1 calc R
H6B H 0.8019 0.4527 0.2905 0.069 Uiso 1 1 calc R
C11 C 0.9206(7) 0.2107(3) 0.15287(14) 0.0541(9) Uani 1 1 d .
C12 C 1.1297(8) 0.1636(3) 0.16005(15) 0.0620(11) Uani 1 1 d .
H12 H 1.1856 0.1539 0.1948 0.074 Uiso 1 1 calc R
C13 C 1.2553(9) 0.1310(3) 0.11606(19) 0.0752(13) Uani 1 1 d .
H13 H 1.3940 0.0986 0.1214 0.090 Uiso 1 1 calc R
C14 C 1.1755(10) 0.1464(4) 0.06425(18) 0.0807(14) Uani 1 1 d .
H14 H 1.2604 0.1249 0.0346 0.097 Uiso 1 1 calc R
C15 C 0.9705(10) 0.1935(4) 0.05680(17) 0.0810(15) Uani 1 1 d .
H15 H 0.9171 0.2047 0.0219 0.097 Uiso 1 1 calc R
C16 C 0.8426(9) 0.2245(3) 0.10053(14) 0.0668(12) Uani 1 1 d .
H16 H 0.7024 0.2551 0.0948 0.080 Uiso 1 1 calc R
C21 C 0.5632(7) 0.1105(2) 0.33306(14) 0.0511(9) Uani 1 1 d .
C22 C 0.7309(9) 0.0428(3) 0.35145(15) 0.0648(11) Uani 1 1 d .
H22 H 0.8717 0.0458 0.3355 0.078 Uiso 1 1 calc R
C23 C 0.6917(10) -0.0298(3) 0.39340(17) 0.0744(13) Uani 1 1 d .
H23 H 0.8051 -0.0760 0.4049 0.089 Uiso 1 1 calc R
C24 C 0.4866(10) -0.0337(4) 0.41782(19) 0.0833(16) Uani 1 1 d .
H24 H 0.4614 -0.0814 0.4463 0.100 Uiso 1 1 calc R
C25 C 0.3186(10) 0.0330(4) 0.40019(18) 0.0830(15) Uani 1 1 d .
H25 H 0.1794 0.0308 0.4169 0.100 Uiso 1 1 calc R
C26 C 0.3549(8) 0.1032(3) 0.35786(16) 0.0654(11) Uani 1 1 d .
H26 H 0.2382 0.1466 0.3456 0.078 Uiso 1 1 calc R
C31 C 0.6024(8) 0.3350(3) 0.36838(14) 0.0582(10) Uani 1 1 d .
C32 C 0.6977(9) 0.3141(3) 0.41803(15) 0.0714(12) Uani 1 1 d .
H32 H 0.8352 0.2790 0.4198 0.086 Uiso 1 1 calc R
C33 C 0.5913(12) 0.3447(5) 0.46525(18) 0.0934(17) Uani 1 1 d .
H33 H 0.6580 0.3298 0.4984 0.112 Uiso 1 1 calc R
C34 C 0.3902(12) 0.3963(4) 0.4639(2) 0.0958(18) Uani 1 1 d .
H34 H 0.3199 0.4168 0.4959 0.115 Uiso 1 1 calc R
C35 C 0.2918(10) 0.4178(3) 0.4146(2) 0.0822(14) Uani 1 1 d .
H35 H 0.1546 0.4532 0.4131 0.099 Uiso 1 1 calc R
C36 C 0.3970(9) 0.3868(3) 0.36738(17) 0.0694(12) Uani 1 1 d .
H36 H 0.3288 0.4010 0.3343 0.083 Uiso 1 1 calc R

loop_
_atom_site_aniso_label
_atom_site_aniso_U_11
_atom_site_aniso_U_22
_atom_site_aniso_U_33
_atom_site_aniso_U_23
_atom_site_aniso_U_13
_atom_site_aniso_U_12
C1 0.069(3) 0.0391(15) 0.0568(18) 0.0027(13) -0.0047(19) 0.0027(17)
O1 0.072(2) 0.0503(13) 0.0715(16) -0.0040(12) -0.0030(15) -0.0055(14)
C2 0.062(3) 0.0412(14) 0.0500(16) 0.0002(13) -0.0030(17) 0.0036(16)
C3 0.065(3) 0.0385(14) 0.0532(17) -0.0030(13) -0.0009(18) -0.0008(17)
O2 0.109(3) 0.0393(11) 0.0638(14) -0.0014(10) 0.0145(16) 0.0042(14)
C4 0.062(3) 0.0387(14) 0.0519(17) -0.0015(13) -0.0009(18) -0.0028(16)
C5 0.064(3) 0.0389(14) 0.0549(18) -0.0037(13) 0.0035(18) -0.0019(17)
C6 0.074(3) 0.0345(14) 0.0631(19) -0.0020(13) 0.003(2) 0.0005(17)
C11 0.070(3) 0.0391(15) 0.0532(18) -0.0002(14) 0.0010(18) 0.0001(18)
C12 0.078(3) 0.0475(17) 0.060(2) -0.0001(15) 0.001(2) 0.008(2)
C13 0.087(4) 0.0496(19) 0.089(3) -0.0023(18) 0.015(3) 0.005(2)
C14 0.111(4) 0.064(2) 0.068(2) -0.0030(19) 0.022(3) 0.002(3)
C15 0.117(5) 0.072(3) 0.054(2) 0.0016(19) 0.009(3) 0.008(3)
C16 0.095(4) 0.0548(19) 0.0505(18) 0.0018(15) -0.001(2) 0.007(2)
C21 0.061(3) 0.0379(15) 0.0544(18) -0.0015(13) 0.0073(18) -0.0090(16)
C22 0.084(3) 0.0510(18) 0.059(2) 0.0035(15) 0.005(2) 0.005(2)
C23 0.098(4) 0.056(2) 0.069(2) 0.0144(18) -0.011(3) -0.003(2)
C24 0.111(5) 0.077(3) 0.062(2) 0.013(2) -0.001(3) -0.033(3)
C25 0.097(4) 0.085(3) 0.067(2) 0.000(2) 0.015(3) -0.028(3)
C26 0.071(3) 0.061(2) 0.065(2) 0.0007(17) 0.006(2) -0.010(2)
C31 0.084(3) 0.0399(15) 0.0511(17) -0.0057(14) 0.003(2) -0.0033(19)
C32 0.088(3) 0.069(2) 0.057(2) -0.0049(18) -0.002(2) 0.003(2)
C33 0.129(5) 0.096(3) 0.055(2) -0.011(2) 0.006(3) -0.003(4)
C34 0.124(5) 0.087(3) 0.077(3) -0.018(3) 0.032(4) -0.002(4)
C35 0.088(4) 0.063(2) 0.096(3) -0.017(2) 0.020(3) 0.000(3)
C36 0.085(3) 0.0528(19) 0.070(2) -0.0083(17) 0.002(2) 0.010(2)

loop_
_atom_type_symbol
_atom_type_description
_atom_type_scat_dispersion_real
_atom_type_scat_dispersion_imag
_atom_type_scat_source
C C 0.0181 0.0091 'International Tables Vol C Tables 4.2.6.8 and 6.1.1.4'
H H 0.0000 0.0000 'International Tables Vol C Tables 4.2.6.8 and 6.1.1.4'
O O 0.0492 0.0322 'International Tables Vol C Tables 4.2.6.8 and 6.1.1.4'

loop_
_geom_angle_atom_site_label_1
_geom_angle_atom_site_label_2
_geom_angle_atom_site_label_3
_geom_angle
O1 C1 C6 110.1(3)
O1 C1 C2 108.0(3)
C6 C1 C2 112.5(3)
C11 C2 C3 113.9(3)
C11 C2 C1 113.0(3)
C3 C2 C1 112.4(3)
O2 C3 C2 121.8(3)
O2 C3 C4 122.7(3)
C2 C3 C4 115.5(3)
C21 C4 C3 114.7(3)
C21 C4 C5 111.6(3)
C3 C4 C5 109.1(3)
C31 C5 C6 113.4(3)
C31 C5 C4 111.2(3)
C6 C5 C4 109.2(3)
C1 C6 C5 111.9(3)
C16 C11 C12 118.2(4)
C16 C11 C2 119.9(4)
C12 C11 C2 121.9(3)
C13 C12 C11 120.7(4)
C14 C13 C12 120.2(5)
C15 C14 C13 119.5(4)
C14 C15 C16 120.6(4)
C15 C16 C11 120.8(4)
C22 C21 C26 117.8(4)
C22 C21 C4 122.9(4)
C26 C21 C4 119.0(4)
C21 C22 C23 120.8(4)
C24 C23 C22 120.2(5)
C23 C24 C25 119.8(4)
C24 C25 C26 120.2(5)
C25 C26 C21 121.2(5)
C32 C31 C36 118.0(4)
C32 C31 C5 120.2(4)
C36 C31 C5 121.8(4)
C31 C32 C33 120.7(5)
C34 C33 C32 120.9(5)
C33 C34 C35 119.3(5)
C36 C35 C34 119.9(5)
C35 C36 C31 121.2(4)

loop_
_geom_bond_atom_site_label_1
_geom_bond_atom_site_label_2
_geom_bond_distance
C1 O1 1.445(5)
C1 C6 1.511(5)
C1 C2 1.538(5)
C2 C11 1.510(5)
C2 C3 1.525(4)
C3 O2 1.207(4)
C3 C4 1.527(5)
C4 C21 1.499(4)
C4 C5 1.572(4)
C5 C31 1.512(5)
C5 C6 1.524(4)
C11 C16 1.385(5)
C11 C12 1.391(6)
C12 C13 1.381(6)
C13 C14 1.380(7)
C14 C15 1.369(7)
C15 C16 1.378(6)
C21 C22 1.382(6)
C21 C26 1.391(6)
C22 C23 1.389(5)
C23 C24 1.368(7)
C24 C25 1.369(7)
C25 C26 1.375(6)
C31 C32 1.377(5)
C31 C36 1.385(6)
C32 C33 1.382(6)
C33 C34 1.361(8)
C34 C35 1.379(7)
C35 C36 1.379(6)
